data_1552606
loop_
_publ_author_name
'Gunasekera, Sarath P.'
'Meyer, Julie L.'
'Ding, Yousong'
'Abboud, Khalil A.'
'Luo, Danmeng'
'Campbell, Justin E.'
'Angerhofer, Alexander'
'Goodsell, Justin L.'
'Raymundo, Laurie J.'
'Liu, Junyang'
'Ye, Tao'
'Luesch, Hendrik'
'Teplitski, Max'
'Paul, Valerie J.'

_publ_section_title
;
 Chemical and Metagenomic Studies of the Lethal Black Band Disease of
 Corals Reveal Two Broadly Distributed, Redox-Sensitive Mixed
 Polyketide/Peptide Macrocycles.
;
_journal_issue 1
_journal_name_full 'Journal of natural products'
_journal_page_first 111
_journal_page_last 121
_journal_paper_doi 10.1021/acs.jnatprod.8b00804
_journal_volume 82
_journal_year 2019
_chemical_formula_moiety 'C31 H54 N O11, (H2 O)'
_chemical_formula_sum 'C31 H56 N O12'
_chemical_formula_weight 634.76
_space_group_crystal_system monoclinic
_space_group_IT_number 4
_space_group_name_Hall 'P 2yb'
_space_group_name_H-M_alt 'P 1 21 1'
_atom_sites_solution_hydrogens mixed
_atom_sites_solution_primary direct
_atom_sites_solution_secondary difmap
_audit_creation_method SHELXL-2013
_audit_update_record
;
2014-02-12 # Formatted by publCIF

;
_cell_angle_alpha 90
_cell_angle_beta 95.4828(10)
_cell_angle_gamma 90
_cell_formula_units_Z 2
_cell_length_a 12.1769(3)
_cell_length_b 9.0209(2)
_cell_length_c 15.9736(4)
_cell_measurement_reflns_used 9920
_cell_measurement_temperature 100(2)
_cell_measurement_theta_max 28.0
_cell_measurement_theta_min 2.0
_cell_volume 1746.62(7)
_computing_cell_refinement 'Bruker APEX2'
_computing_data_collection 'Bruker APEX2 (Bruker, 2008)'
_computing_data_reduction 'Bruker SAINT (Bruker, 2008)'
_computing_molecular_graphics 'SHELXL-2013 (Sheldrick, 2013)'
_computing_publication_material 'SHELXL-2013 (Sheldrick, 2013)'
_computing_structure_refinement 'SHELXL-2013 (Sheldrick, 2013)'
_computing_structure_solution 'SHELXL-2013 (Sheldrick, 2013)'
_diffrn_ambient_temperature 100(2)
_diffrn_measured_fraction_theta_full 0.967
_diffrn_measured_fraction_theta_max 0.967
_diffrn_measurement_device_type 'Bruker APEX-II DUO'
_diffrn_measurement_method 'phi and omega scans'
_diffrn_radiation_type CuK\a
_diffrn_radiation_wavelength 1.54178
_diffrn_reflns_av_R_equivalents 0.0128
_diffrn_reflns_av_unetI/netI 0.0121
_diffrn_reflns_Laue_measured_fraction_full 0.967
_diffrn_reflns_Laue_measured_fraction_max 0.967
_diffrn_reflns_limit_h_max 14
_diffrn_reflns_limit_h_min -14
_diffrn_reflns_limit_k_max 10
_diffrn_reflns_limit_k_min -9
_diffrn_reflns_limit_l_max 19
_diffrn_reflns_limit_l_min -18
_diffrn_reflns_number 22885
_diffrn_reflns_point_group_measured_fraction_full 0.947
_diffrn_reflns_point_group_measured_fraction_max 0.945
_diffrn_reflns_theta_full 67.679
_diffrn_reflns_theta_max 68.000
_diffrn_reflns_theta_min 2.779
_diffrn_source 'I\mS microsource'
_exptl_absorpt_coefficient_mu 0.761
_exptl_absorpt_correction_T_max 0.9757
_exptl_absorpt_correction_T_min 0.8921
_exptl_absorpt_correction_type empirical
_exptl_crystal_colour colourless
_exptl_crystal_density_diffrn 1.207
_exptl_crystal_description needles
_exptl_crystal_F_000 690
_exptl_crystal_size_max 0.318
_exptl_crystal_size_mid 0.148
_exptl_crystal_size_min 0.042
_refine_diff_density_max 0.511
_refine_diff_density_min -0.311
_refine_diff_density_rms 0.040
_refine_ls_abs_structure_details
; 
 Classical Flack method preferred over Parsons because s.u. lower. 
;
_refine_ls_abs_structure_Flack 0.02(16)
_refine_ls_extinction_method none
_refine_ls_goodness_of_fit_ref 1.076
_refine_ls_hydrogen_treatment mixed
_refine_ls_matrix_type full
_refine_ls_number_parameters 419
_refine_ls_number_reflns 6020
_refine_ls_number_restraints 2
_refine_ls_restrained_S_all 1.118
_refine_ls_R_factor_all 0.0326
_refine_ls_R_factor_gt 0.0322
_refine_ls_shift/su_max 0.003
_refine_ls_shift/su_mean 0.000
_refine_ls_structure_factor_coef Fsqd
_refine_ls_weighting_details 'w=1/[\s^2^(Fo^2^)+(0.0524P)^2^+0.5280P] where P=(Fo^2^+2Fc^2^)/3'
_refine_ls_weighting_scheme calc
_refine_ls_wR_factor_gt 0.0891
_refine_ls_wR_factor_ref 0.0897
_reflns_Friedel_coverage 0.828
_reflns_Friedel_fraction_full 0.925
_reflns_Friedel_fraction_max 0.920
_reflns_number_gt 5945
_reflns_number_total 6020
_reflns_threshold_expression 'I > 2\s(I)'
_cod_data_source_file np8b00804_si_002.cif
_cod_data_source_block paulv
_cod_original_sg_symbol_H-M 'P 21'
_cod_database_code 1552606
_shelx_space_group_comment
; 
The symmetry employed for this shelxl refinement is uniquely defined 
by the following loop, which should always be used as a source of 
symmetry information in preference to the above space-group names. 
They are only intended as comments. 
;
_shelx_estimated_absorpt_t_min 0.794
_shelx_estimated_absorpt_t_max 0.969
_shelxl_version_number 2013-3

loop_
_space_group_symop_operation_xyz
'x, y, z'
'-x, y+1/2, -z'

loop_
_atom_site_label
_atom_site_type_symbol
_atom_site_fract_x
_atom_site_fract_y
_atom_site_fract_z
_atom_site_U_iso_or_equiv
_atom_site_adp_type
_atom_site_occupancy
_atom_site_site_symmetry_order
_atom_site_calc_flag
_atom_site_refinement_flags_posn
_atom_site_refinement_flags_adp
_atom_site_refinement_flags_occupancy
_atom_site_disorder_assembly
_atom_site_disorder_group
O1 O 0.26593(12) 0.49814(18) 0.36408(9) 0.0204(3) Uani 1 1 d . . . . .
O2 O 0.27421(12) 0.3609(2) 0.02903(10) 0.0235(4) Uani 1 1 d . . . . .
O3 O -0.07383(12) 0.36989(19) 0.15131(9) 0.0206(3) Uani 1 1 d . . . . .
O4 O 0.36570(14) 0.7838(2) 0.55807(10) 0.0303(4) Uani 1 1 d . . . . .
O5 O 0.46523(13) 0.5901(2) 0.44686(10) 0.0247(4) Uani 1 1 d . . . . .
H5 H 0.513(3) 0.634(4) 0.480(2) 0.037(9) Uiso 1 1 d . . . . .
O6 O 0.24241(13) 0.7355(2) 0.30669(10) 0.0228(4) Uani 1 1 d . . . . .
H6 H 0.221(3) 0.711(4) 0.253(2) 0.042(9) Uiso 1 1 d . . . . .
O7 O 0.24514(13) 0.5804(2) 0.16289(11) 0.0251(4) Uani 1 1 d . . . . .
H7 H 0.207(3) 0.535(4) 0.128(2) 0.046(10) Uiso 1 1 d . . . . .
O8 O 0.30547(14) 0.1958(2) -0.07162(10) 0.0292(4) Uani 1 1 d . . . . .
O9 O 0.05244(12) 0.50843(18) 0.04121(9) 0.0201(3) Uani 1 1 d . . . . .
O10 O 0.08107(15) 0.2363(2) 0.17431(11) 0.0319(4) Uani 1 1 d . . . . .
O11 O 0.05365(14) 0.1544(2) 0.36022(10) 0.0251(4) Uani 1 1 d . . . . .
O12 O 0.40594(17) 0.2369(2) 0.40958(13) 0.0363(5) Uani 1 1 d . . . . .
H12A H 0.477(4) 0.269(5) 0.405(3) 0.070(13) Uiso 1 1 d . . . . .
H12B H 0.368(4) 0.325(6) 0.400(3) 0.064(12) Uiso 1 1 d . . . . .
N1 N 0.05216(15) 0.2989(2) -0.03743(11) 0.0182(4) Uani 1 1 d . . . . .
H1 H 0.025(2) 0.214(4) -0.0453(17) 0.020(7) Uiso 1 1 d . . . . .
C1 C 0.18491(18) 0.5234(3) 0.42256(13) 0.0213(5) Uani 1 1 d . . . . .
H1A H 0.1298 0.5971 0.3977 0.026 Uiso 1 1 calc R U . . .
C2 C 0.24238(19) 0.5872(3) 0.50310(14) 0.0250(5) Uani 1 1 d . . . . .
H2A H 0.2947 0.5133 0.5299 0.030 Uiso 1 1 calc R U . . .
H2B H 0.1872 0.6101 0.5429 0.030 Uiso 1 1 calc R U . . .
C3 C 0.30448(19) 0.7279(3) 0.48379(14) 0.0237(5) Uani 1 1 d . . . . .
H3A H 0.2499 0.8047 0.4619 0.028 Uiso 1 1 calc R U . . .
C4 C 0.38633(19) 0.7003(3) 0.41736(14) 0.0222(5) Uani 1 1 d . . . . .
C5 C 0.32039(18) 0.6298(3) 0.33892(14) 0.0206(5) Uani 1 1 d . . . . .
C6 C 0.39371(18) 0.5779(3) 0.27197(14) 0.0230(5) Uani 1 1 d . . . . .
H6A H 0.4275 0.6658 0.2477 0.028 Uiso 1 1 calc R U . . .
H6B H 0.4542 0.5164 0.2994 0.028 Uiso 1 1 calc R U . . .
C7 C 0.33295(17) 0.4885(3) 0.20076(14) 0.0221(5) Uani 1 1 d . . . . .
H7A H 0.3003 0.3982 0.2249 0.026 Uiso 1 1 calc R U . . .
C8 C 0.41321(19) 0.4400(3) 0.13677(16) 0.0319(6) Uani 1 1 d . . . . .
H8A H 0.4817 0.4053 0.1707 0.038 Uiso 1 1 calc R U . . .
C9 C 0.37259(19) 0.3087(3) 0.08150(16) 0.0336(6) Uani 1 1 d D . . . .
H9A H 0.4309 0.2782 0.0450 0.040 Uiso 0.543(8) 1 calc R U P A 1
H9A' H 0.4302 0.2939 0.0417 0.040 Uiso 0.457(8) 1 calc R U P A 2
C10 C 0.25012(18) 0.2913(3) -0.04421(13) 0.0207(5) Uani 1 1 d . . . . .
C11 C 0.14005(17) 0.3461(3) -0.08802(13) 0.0191(5) Uani 1 1 d . . . . .
H11A H 0.1411 0.4568 -0.0907 0.023 Uiso 1 1 calc R U . . .
C12 C 0.01584(17) 0.3834(3) 0.02277(13) 0.0176(4) Uani 1 1 d . . . . .
C13 C -0.08013(17) 0.3180(3) 0.06524(13) 0.0191(5) Uani 1 1 d . . . . .
H13A H -0.0768 0.2073 0.0640 0.023 Uiso 1 1 calc R U . . .
C14 C 0.01467(19) 0.3189(3) 0.20008(14) 0.0221(5) Uani 1 1 d . . . . .
C15 C 0.01854(19) 0.3820(3) 0.28761(14) 0.0236(5) Uani 1 1 d . . . . .
H15A H -0.0558 0.3764 0.3077 0.028 Uiso 1 1 calc R U . . .
H15B H 0.0404 0.4876 0.2866 0.028 Uiso 1 1 calc R U . . .
C16 C 0.10012(18) 0.2973(3) 0.34765(14) 0.0217(5) Uani 1 1 d . . . . .
H16A H 0.1703 0.2843 0.3206 0.026 Uiso 1 1 calc R U . . .
C17 C 0.12664(19) 0.3758(3) 0.43317(14) 0.0234(5) Uani 1 1 d . . . . .
H17A H 0.1787 0.3106 0.4687 0.028 Uiso 1 1 calc R U . . .
C18 C 0.3049(2) 0.8820(4) 0.60486(19) 0.0437(8) Uani 1 1 d . . . . .
H18A H 0.3517 0.9169 0.6542 0.066 Uiso 1 1 calc R U . . .
H18B H 0.2405 0.8302 0.6231 0.066 Uiso 1 1 calc R U . . .
H18C H 0.2802 0.9669 0.5696 0.066 Uiso 1 1 calc R U . . .
C19 C 0.4442(2) 0.8433(3) 0.39587(15) 0.0276(5) Uani 1 1 d . . . . .
H19C H 0.4845 0.8837 0.4468 0.041 Uiso 1 1 calc R U . . .
H19A H 0.3892 0.9155 0.3729 0.041 Uiso 1 1 calc R U . . .
H19B H 0.4960 0.8226 0.3541 0.041 Uiso 1 1 calc R U . . .
C20 C 0.4481(3) 0.5681(4) 0.08359(19) 0.0490(9) Uani 1 1 d . . . . .
H20A H 0.4732 0.6508 0.1203 0.073 Uiso 1 1 calc R U . . .
H20B H 0.3852 0.6000 0.0449 0.073 Uiso 1 1 calc R U . . .
H20C H 0.5083 0.5360 0.0513 0.073 Uiso 1 1 calc R U . . .
C21 C 0.3307(6) 0.1698(5) 0.1286(4) 0.0298(16) Uiso 0.543(8) 1 d D . P A 1
H21A H 0.3069 0.0951 0.0852 0.036 Uiso 0.543(8) 1 calc R U P A 1
H21B H 0.2639 0.2007 0.1548 0.036 Uiso 0.543(8) 1 calc R U P A 1
C21' C 0.3610(8) 0.1645(6) 0.1216(5) 0.037(2) Uiso 0.457(8) 1 d D . P A 2
H21D H 0.3400 0.0887 0.0782 0.044 Uiso 0.457(8) 1 calc R U P A 2
H21E H 0.3020 0.1695 0.1601 0.044 Uiso 0.457(8) 1 calc R U P A 2
C22 C 0.4085(4) 0.0887(6) 0.1984(3) 0.0314(14) Uiso 0.543(8) 1 d . . P A 1
H22A H 0.4294 0.1590 0.2448 0.038 Uiso 0.543(8) 1 calc R U P A 1
H22B H 0.3676 0.0057 0.2216 0.038 Uiso 0.543(8) 1 calc R U P A 1
C22' C 0.4654(4) 0.1232(7) 0.1687(3) 0.0264(15) Uiso 0.457(8) 1 d . . P A 2
H22D H 0.4747 0.1764 0.2231 0.032 Uiso 0.457(8) 1 calc R U P A 2
H22E H 0.5282 0.1480 0.1363 0.032 Uiso 0.457(8) 1 calc R U P A 2
C23 C 0.5124(5) 0.0286(7) 0.1652(4) 0.0442(16) Uiso 0.543(8) 1 d . . P A 1
H23A H 0.5576 -0.0217 0.2107 0.066 Uiso 0.543(8) 1 calc R U P A 1
H23B H 0.5545 0.1106 0.1438 0.066 Uiso 0.543(8) 1 calc R U P A 1
H23C H 0.4923 -0.0420 0.1197 0.066 Uiso 0.543(8) 1 calc R U P A 1
C23' C 0.4597(6) -0.0444(8) 0.1831(4) 0.0396(18) Uiso 0.457(8) 1 d . . P A 2
H23D H 0.5298 -0.0788 0.2119 0.059 Uiso 0.457(8) 1 calc R U P A 2
H23E H 0.4461 -0.0950 0.1289 0.059 Uiso 0.457(8) 1 calc R U P A 2
H23F H 0.3997 -0.0666 0.2179 0.059 Uiso 0.457(8) 1 calc R U P A 2
C24 C 0.11858(18) 0.2840(3) -0.17696(13) 0.0228(5) Uani 1 1 d . . . . .
H24A H 0.0432 0.3129 -0.1999 0.027 Uiso 1 1 calc R U . . .
H24B H 0.1209 0.1744 -0.1739 0.027 Uiso 1 1 calc R U . . .
C25 C 0.2005(2) 0.3359(3) -0.23817(14) 0.0271(5) Uani 1 1 d . . . . .
H25A H 0.2770 0.3154 -0.2121 0.032 Uiso 1 1 calc R U . . .
C26 C 0.1811(3) 0.2449(4) -0.31956(17) 0.0437(7) Uani 1 1 d . . . . .
H26A H 0.1875 0.1390 -0.3062 0.066 Uiso 1 1 calc R U . . .
H26B H 0.2363 0.2720 -0.3577 0.066 Uiso 1 1 calc R U . . .
H26C H 0.1071 0.2656 -0.3467 0.066 Uiso 1 1 calc R U . . .
C27 C 0.1909(2) 0.5014(3) -0.25705(16) 0.0358(6) Uani 1 1 d . . . . .
H27A H 0.2039 0.5576 -0.2045 0.054 Uiso 1 1 calc R U . . .
H27B H 0.1168 0.5234 -0.2836 0.054 Uiso 1 1 calc R U . . .
H27C H 0.2458 0.5297 -0.2951 0.054 Uiso 1 1 calc R U . . .
C28 C -0.18961(18) 0.3715(3) 0.02201(15) 0.0254(5) Uani 1 1 d . . . . .
H28A H -0.1985 0.3333 -0.0363 0.030 Uiso 1 1 calc R U . . .
H28B H -0.1892 0.4812 0.0193 0.030 Uiso 1 1 calc R U . . .
C29 C -0.2870(2) 0.3209(4) 0.06786(19) 0.0412(7) Uani 1 1 d . . . . .
H29A H -0.3557 0.3579 0.0382 0.062 Uiso 1 1 calc R U . . .
H29B H -0.2792 0.3599 0.1254 0.062 Uiso 1 1 calc R U . . .
H29C H -0.2887 0.2124 0.0696 0.062 Uiso 1 1 calc R U . . .
C30 C 0.1313(2) 0.0382(3) 0.35346(18) 0.0340(6) Uani 1 1 d . . . . .
H30A H 0.0961 -0.0574 0.3625 0.051 Uiso 1 1 calc R U . . .
H30B H 0.1940 0.0520 0.3960 0.051 Uiso 1 1 calc R U . . .
H30C H 0.1574 0.0400 0.2973 0.051 Uiso 1 1 calc R U . . .
C31 C 0.0244(2) 0.3972(3) 0.48004(15) 0.0303(6) Uani 1 1 d . . . . .
H31A H 0.0451 0.4470 0.5338 0.045 Uiso 1 1 calc R U . . .
H31B H -0.0082 0.3004 0.4905 0.045 Uiso 1 1 calc R U . . .
H31C H -0.0296 0.4581 0.4459 0.045 Uiso 1 1 calc R U . . .

loop_
_atom_site_aniso_label
_atom_site_aniso_U_11
_atom_site_aniso_U_22
_atom_site_aniso_U_33
_atom_site_aniso_U_23
_atom_site_aniso_U_13
_atom_site_aniso_U_12
O1 0.0205(7) 0.0213(9) 0.0197(7) -0.0020(6) 0.0032(6) -0.0002(6)
O2 0.0170(7) 0.031(1) 0.0219(7) -0.0085(7) -0.0006(6) 0.0039(7)
O3 0.0217(7) 0.0223(9) 0.0178(7) 0.0004(6) 0.0027(6) 0.0015(6)
O4 0.0249(8) 0.0408(11) 0.0243(8) -0.0130(8) -0.0019(6) 0.0019(8)
O5 0.0210(8) 0.0258(10) 0.0262(8) -0.0041(7) -0.0042(7) 0.0043(7)
O6 0.0239(8) 0.0236(9) 0.0201(8) -0.0011(6) -0.0013(6) 0.0041(6)
O7 0.0199(8) 0.0315(10) 0.0233(8) -0.0069(7) -0.0014(6) 0.0026(7)
O8 0.0264(9) 0.0357(11) 0.0255(8) -0.0076(7) 0.0025(7) 0.0092(7)
O9 0.0199(7) 0.0180(9) 0.0226(7) -0.0016(6) 0.0030(6) -0.0007(6)
O10 0.0347(9) 0.0352(11) 0.0252(8) -0.0026(7) -0.0009(7) 0.0142(8)
O11 0.0257(8) 0.0218(9) 0.0280(8) 0.0025(7) 0.0042(6) -0.0009(7)
O12 0.0298(10) 0.0299(12) 0.0472(11) 0.0037(8) -0.0070(8) 0.0027(8)
N1 0.0188(9) 0.0161(11) 0.0202(9) -0.0001(7) 0.0038(7) -0.0017(8)
C1 0.0198(10) 0.0266(13) 0.0174(10) 0.0002(9) 0.0022(8) 0.0020(9)
C2 0.0259(11) 0.0293(14) 0.0195(10) -0.0017(9) 0.0002(9) 0.001(1)
C3 0.0217(11) 0.0275(14) 0.0209(10) -0.0054(10) -0.0038(8) 0.0025(9)
C4 0.0210(11) 0.0229(14) 0.0220(11) -0.0032(9) -0.0010(9) 0.0030(9)
C5 0.0202(10) 0.0211(13) 0.0204(10) 0.0000(9) 0.0007(8) 0.0007(9)
C6 0.0183(10) 0.0285(14) 0.0224(11) -0.0032(10) 0.0027(8) -0.0007(9)
C7 0.0161(10) 0.0265(13) 0.0235(11) -0.0050(9) 0.0015(8) 0.0017(9)
C8 0.0148(11) 0.0514(18) 0.0297(13) -0.0196(12) 0.0031(9) 0.0013(10)
C9 0.0182(11) 0.0508(18) 0.0299(12) -0.0186(12) -0.0069(9) 0.0120(11)
C10 0.0202(10) 0.0231(13) 0.019(1) -0.0019(9) 0.0040(8) 0.0000(9)
C11 0.0185(10) 0.0196(12) 0.0195(10) -0.0001(9) 0.0038(8) -0.0009(8)
C12 0.0184(10) 0.0165(12) 0.0171(10) 0.0025(8) -0.0015(8) 0.0023(8)
C13 0.0204(10) 0.0193(12) 0.0177(10) -0.0005(8) 0.0029(8) -0.0003(8)
C14 0.0239(11) 0.0207(13) 0.0216(10) 0.0029(9) 0.0016(8) -0.0004(9)
C15 0.0274(11) 0.0236(13) 0.0197(11) -0.0001(9) 0.0015(9) 0.0031(9)
C16 0.0224(10) 0.0222(13) 0.0204(10) 0.0025(9) 0.0024(8) -0.0023(9)
C17 0.0245(11) 0.0275(14) 0.0182(10) 0.0013(9) 0.0016(8) -0.0006(10)
C18 0.0339(14) 0.059(2) 0.0376(14) -0.0276(14) -0.0003(11) 0.0021(14)
C19 0.0314(12) 0.0248(15) 0.0261(11) -0.0043(10) -0.0007(9) -0.0016(10)
C20 0.0378(15) 0.074(2) 0.0386(15) -0.0237(16) 0.0203(12) -0.0282(16)
C24 0.0234(11) 0.0260(13) 0.019(1) -0.0017(9) 0.0011(8) -0.0001(9)
C25 0.0306(12) 0.0322(15) 0.0188(10) 0.0012(10) 0.0049(9) 0.0027(10)
C26 0.066(2) 0.0415(19) 0.0258(13) -0.0035(12) 0.0147(13) 0.0013(15)
C27 0.0488(16) 0.0345(16) 0.0253(12) 0.0044(11) 0.0096(11) -0.0024(13)
C28 0.019(1) 0.0324(14) 0.0242(11) -0.0015(10) -0.0001(9) -0.0007(10)
C29 0.0196(12) 0.061(2) 0.0429(15) 0.0061(14) 0.0046(11) -0.0065(12)
C30 0.0347(14) 0.0244(16) 0.0442(15) 0.0105(11) 0.0095(11) 0.0035(11)
C31 0.0297(12) 0.0408(17) 0.0211(11) -0.0021(10) 0.0061(9) -0.0037(11)

loop_
_atom_type_symbol
_atom_type_description
_atom_type_scat_dispersion_real
_atom_type_scat_dispersion_imag
_atom_type_scat_source
C C 0.0181 0.0091 'International Tables Vol C Tables 4.2.6.8 and 6.1.1.4'
H H 0.0000 0.0000 'International Tables Vol C Tables 4.2.6.8 and 6.1.1.4'
N N 0.0311 0.0180 'International Tables Vol C Tables 4.2.6.8 and 6.1.1.4'
O O 0.0492 0.0322 'International Tables Vol C Tables 4.2.6.8 and 6.1.1.4'

loop_
_geom_angle_atom_site_label_1
_geom_angle_atom_site_label_2
_geom_angle_atom_site_label_3
_geom_angle
C5 O1 C1 114.46(17)
C10 O2 C9 116.56(18)
C14 O3 C13 113.92(17)
C18 O4 C3 113.67(19)
C4 O5 H5 106(2)
C5 O6 H6 108(2)
C7 O7 H7 111(3)
C30 O11 C16 112.25(18)
H12A O12 H12B 100(4)
C12 N1 C11 122.8(2)
C12 N1 H1 118.5(19)
C11 N1 H1 118.7(19)
O1 C1 C2 108.71(18)
O1 C1 C17 106.78(19)
C2 C1 C17 114.73(19)
O1 C1 H1A 108.8
C2 C1 H1A 108.8
C17 C1 H1A 108.8
C1 C2 C3 109.98(19)
C1 C2 H2A 109.7
C3 C2 H2A 109.7
C1 C2 H2B 109.7
C3 C2 H2B 109.7
H2A C2 H2B 108.2
O4 C3 C2 110.79(19)
O4 C3 C4 107.91(18)
C2 C3 C4 111.7(2)
O4 C3 H3A 108.8
C2 C3 H3A 108.8
C4 C3 H3A 108.8
O5 C4 C19 110.59(19)
O5 C4 C3 110.07(19)
C19 C4 C3 111.1(2)
O5 C4 C5 105.07(18)
C19 C4 C5 112.20(19)
C3 C4 C5 107.57(18)
O6 C5 O1 110.43(17)
O6 C5 C6 111.71(18)
O1 C5 C6 104.96(19)
O6 C5 C4 107.18(19)
O1 C5 C4 109.19(17)
C6 C5 C4 113.37(18)
C7 C6 C5 114.13(18)
C7 C6 H6A 108.7
C5 C6 H6A 108.7
C7 C6 H6B 108.7
C5 C6 H6B 108.7
H6A C6 H6B 107.6
O7 C7 C6 107.3(2)
O7 C7 C8 112.15(19)
C6 C7 C8 110.54(18)
O7 C7 H7A 108.9
C6 C7 H7A 108.9
C8 C7 H7A 108.9
C20 C8 C9 111.0(2)
C20 C8 C7 112.5(2)
C9 C8 C7 114.3(2)
C20 C8 H8A 106.1
C9 C8 H8A 106.1
C7 C8 H8A 106.1
C21' C9 O2 115.2(4)
C21' C9 C8 118.4(4)
O2 C9 C8 106.4(2)
O2 C9 C21 104.1(3)
C8 C9 C21 116.3(3)
O2 C9 H9A 109.9
C8 C9 H9A 109.9
C21 C9 H9A 109.9
C21' C9 H9A' 105.2
O2 C9 H9A' 105.2
C8 C9 H9A' 105.2
O8 C10 O2 124.9(2)
O8 C10 C11 124.1(2)
O2 C10 C11 110.93(19)
N1 C11 C24 109.74(18)
N1 C11 C10 107.91(17)
C24 C11 C10 111.78(18)
N1 C11 H11A 109.1
C24 C11 H11A 109.1
C10 C11 H11A 109.1
O9 C12 N1 123.7(2)
O9 C12 C13 121.3(2)
N1 C12 C13 114.9(2)
O3 C13 C28 107.07(18)
O3 C13 C12 108.93(17)
C28 C13 C12 110.57(18)
O3 C13 H13A 110.1
C28 C13 H13A 110.1
C12 C13 H13A 110.1
O10 C14 O3 122.7(2)
O10 C14 C15 126.2(2)
O3 C14 C15 111.1(2)
C14 C15 C16 110.9(2)
C14 C15 H15A 109.5
C16 C15 H15A 109.5
C14 C15 H15B 109.5
C16 C15 H15B 109.5
H15A C15 H15B 108.0
O11 C16 C15 107.36(19)
O11 C16 C17 109.95(18)
C15 C16 C17 113.4(2)
O11 C16 H16A 108.7
C15 C16 H16A 108.7
C17 C16 H16A 108.7
C31 C17 C1 110.7(2)
C31 C17 C16 112.37(19)
C1 C17 C16 111.21(18)
C31 C17 H17A 107.4
C1 C17 H17A 107.4
C16 C17 H17A 107.4
O4 C18 H18A 109.5
O4 C18 H18B 109.5
H18A C18 H18B 109.5
O4 C18 H18C 109.5
H18A C18 H18C 109.5
H18B C18 H18C 109.5
C4 C19 H19C 109.5
C4 C19 H19A 109.5
H19C C19 H19A 109.5
C4 C19 H19B 109.5
H19C C19 H19B 109.5
H19A C19 H19B 109.5
C8 C20 H20A 109.5
C8 C20 H20B 109.5
H20A C20 H20B 109.5
C8 C20 H20C 109.5
H20A C20 H20C 109.5
H20B C20 H20C 109.5
C9 C21 C22 120.6(5)
C9 C21 H21A 107.2
C22 C21 H21A 107.2
C9 C21 H21B 107.2
C22 C21 H21B 107.2
H21A C21 H21B 106.8
C9 C21' C22' 109.7(6)
C9 C21' H21D 109.7
C22' C21' H21D 109.7
C9 C21' H21E 109.7
C22' C21' H21E 109.7
H21D C21' H21E 108.2
C23 C22 C21 112.6(5)
C23 C22 H22A 109.1
C21 C22 H22A 109.1
C23 C22 H22B 109.1
C21 C22 H22B 109.1
H22A C22 H22B 107.8
C21' C22' C23' 106.3(5)
C21' C22' H22D 110.5
C23' C22' H22D 110.5
C21' C22' H22E 110.5
C23' C22' H22E 110.5
H22D C22' H22E 108.7
C22 C23 H23A 109.5
C22 C23 H23B 109.5
H23A C23 H23B 109.5
C22 C23 H23C 109.5
H23A C23 H23C 109.5
H23B C23 H23C 109.5
C22' C23' H23D 109.5
C22' C23' H23E 109.5
H23D C23' H23E 109.5
C22' C23' H23F 109.5
H23D C23' H23F 109.5
H23E C23' H23F 109.5
C11 C24 C25 114.65(19)
C11 C24 H24A 108.6
C25 C24 H24A 108.6
C11 C24 H24B 108.6
C25 C24 H24B 108.6
H24A C24 H24B 107.6
C27 C25 C24 112.5(2)
C27 C25 C26 110.7(2)
C24 C25 C26 108.6(2)
C27 C25 H25A 108.3
C24 C25 H25A 108.3
C26 C25 H25A 108.3
C25 C26 H26A 109.5
C25 C26 H26B 109.5
H26A C26 H26B 109.5
C25 C26 H26C 109.5
H26A C26 H26C 109.5
H26B C26 H26C 109.5
C25 C27 H27A 109.5
C25 C27 H27B 109.5
H27A C27 H27B 109.5
C25 C27 H27C 109.5
H27A C27 H27C 109.5
H27B C27 H27C 109.5
C13 C28 C29 112.1(2)
C13 C28 H28A 109.2
C29 C28 H28A 109.2
C13 C28 H28B 109.2
C29 C28 H28B 109.2
H28A C28 H28B 107.9
C28 C29 H29A 109.5
C28 C29 H29B 109.5
H29A C29 H29B 109.5
C28 C29 H29C 109.5
H29A C29 H29C 109.5
H29B C29 H29C 109.5
O11 C30 H30A 109.5
O11 C30 H30B 109.5
H30A C30 H30B 109.5
O11 C30 H30C 109.5
H30A C30 H30C 109.5
H30B C30 H30C 109.5
C17 C31 H31A 109.5
C17 C31 H31B 109.5
H31A C31 H31B 109.5
C17 C31 H31C 109.5
H31A C31 H31C 109.5
H31B C31 H31C 109.5

loop_
_geom_bond_atom_site_label_1
_geom_bond_atom_site_label_2
_geom_bond_distance
O1 C5 1.436(3)
O1 C1 1.440(3)
O2 C10 1.336(3)
O2 C9 1.472(3)
O3 C14 1.349(3)
O3 C13 1.447(3)
O4 C18 1.413(3)
O4 C3 1.431(3)
O5 C4 1.430(3)
O5 H5 0.84(4)
O6 C5 1.408(3)
O6 H6 0.90(4)
O7 C7 1.440(3)
O7 H7 0.81(4)
O8 C10 1.202(3)
O9 C12 1.238(3)
O10 C14 1.201(3)
O11 C30 1.423(3)
O11 C16 1.430(3)
O12 H12A 0.92(5)
O12 H12B 0.92(5)
N1 C12 1.335(3)
N1 C11 1.465(3)
N1 H1 0.83(3)
C1 C2 1.518(3)
C1 C17 1.526(3)
C1 H1A 1.0000
C2 C3 1.524(4)
C2 H2A 0.9900
C2 H2B 0.9900
C3 C4 1.544(3)
C3 H3A 1.0000
C4 C19 1.525(4)
C4 C5 1.558(3)
C5 C6 1.530(3)
C6 C7 1.527(3)
C6 H6A 0.9900
C6 H6B 0.9900
C7 C8 1.544(3)
C7 H7A 1.0000
C8 C20 1.519(5)
C8 C9 1.530(4)
C8 H8A 1.0000
C9 C21' 1.463(6)
C9 C21 1.572(6)
C9 H9A 1.0000
C9 H9A' 1.0000
C10 C11 1.533(3)
C11 C24 1.526(3)
C11 H11A 1.0000
C12 C13 1.525(3)
C13 C28 1.520(3)
C13 H13A 1.0000
C14 C15 1.506(3)
C15 C16 1.519(3)
C15 H15A 0.9900
C15 H15B 0.9900
C16 C17 1.545(3)
C16 H16A 1.0000
C17 C31 1.526(3)
C17 H17A 1.0000
C18 H18A 0.9800
C18 H18B 0.9800
C18 H18C 0.9800
C19 H19C 0.9800
C19 H19A 0.9800
C19 H19B 0.9800
C20 H20A 0.9800
C20 H20B 0.9800
C20 H20C 0.9800
C21 C22 1.573(8)
C21 H21A 0.9900
C21 H21B 0.9900
C21' C22' 1.463(10)
C21' H21D 0.9900
C21' H21E 0.9900
C22 C23 1.518(8)
C22 H22A 0.9900
C22 H22B 0.9900
C22' C23' 1.532(10)
C22' H22D 0.9900
C22' H22E 0.9900
C23 H23A 0.9800
C23 H23B 0.9800
C23 H23C 0.9800
C23' H23D 0.9800
C23' H23E 0.9800
C23' H23F 0.9800
C24 C25 1.535(3)
C24 H24A 0.9900
C24 H24B 0.9900
C25 C27 1.526(4)
C25 C26 1.537(4)
C25 H25A 1.0000
C26 H26A 0.9800
C26 H26B 0.9800
C26 H26C 0.9800
C27 H27A 0.9800
C27 H27B 0.9800
C27 H27C 0.9800
C28 C29 1.522(3)
C28 H28A 0.9900
C28 H28B 0.9900
C29 H29A 0.9800
C29 H29B 0.9800
C29 H29C 0.9800
C30 H30A 0.9800
C30 H30B 0.9800
C30 H30C 0.9800
C31 H31A 0.9800
C31 H31B 0.9800
C31 H31C 0.9800

loop_
_geom_hbond_atom_site_label_D
_geom_hbond_atom_site_label_H
_geom_hbond_atom_site_label_A
_geom_hbond_distance_DH
_geom_hbond_distance_HA
_geom_hbond_distance_DA
_geom_hbond_angle_DHA
_geom_hbond_site_symmetry_A
O5 H5 O12 0.84(4) 2.15(4) 2.964(3) 162(3) 2_656
O6 H6 O7 0.90(4) 1.90(4) 2.692(2) 145(3) .
O7 H7 O2 0.81(4) 2.42(4) 2.960(2) 125(3) .
O7 H7 O9 0.81(4) 2.24(4) 2.972(2) 151(4) .
O12 H12A O4 0.92(5) 1.95(5) 2.811(3) 154(4) 2_646
O12 H12B O1 0.92(5) 2.05(5) 2.958(3) 170(4) .
N1 H1 O9 0.83(3) 2.09(4) 2.911(3) 169(3) 2_545
